data_7152921
loop_
_publ_author_name
'Pike, Sarah J.'
'De Poli, Matteo'
'Zawodny, Wojciech'
'Raftery, James'
'Webb, Simon J.'
'Clayden, Jonathan'

_publ_section_title
;
 Diastereotopic fluorine substituents as (19)F NMR probes of screw-sense
 preference in helical foldamers.
;
_journal_issue 19
_journal_name_full 'Organic &amp; biomolecular chemistry'
_journal_page_first 3168
_journal_page_last 3176
_journal_paper_doi 10.1039/c3ob40463c
_journal_volume 11
_journal_year 2013
_chemical_absolute_configuration syn
_chemical_formula_sum 'C47 H58 N6 O8'
_chemical_formula_weight 834.99
_chemical_name_systematic
;
?
;
_space_group_IT_number 4
_symmetry_cell_setting monoclinic
_symmetry_space_group_name_Hall 'P 2yb'
_symmetry_space_group_name_H-M 'P 1 21 1'
_atom_sites_solution_hydrogens geom
_atom_sites_solution_primary direct
_atom_sites_solution_secondary difmap
_audit_creation_method SHELXL-97
_cell_angle_alpha 90.00
_cell_angle_beta 102.562(3)
_cell_angle_gamma 90.00
_cell_formula_units_Z 2
_cell_length_a 13.0719(16)
_cell_length_b 11.4964(14)
_cell_length_c 15.273(2)
_cell_measurement_reflns_used 981
_cell_measurement_temperature 100(2)
_cell_measurement_theta_max 18.8145
_cell_measurement_theta_min 2.237
_cell_volume 2240.3(5)
_computing_cell_refinement 'Bruker SMART'
_computing_data_collection 'Bruker SMART'
_computing_data_reduction 'Bruker SAINT'
_computing_molecular_graphics 'Bruker SHELXTL'
_computing_publication_material 'Bruker SHELXTL'
_computing_structure_refinement 'SHELXL-97 (Sheldrick, 1997)'
_computing_structure_solution 'SHELXS-97 (Sheldrick, 1990)'
_diffrn_ambient_temperature 100(2)
_diffrn_measured_fraction_theta_full 0.999
_diffrn_measured_fraction_theta_max 0.939
_diffrn_measurement_device_type 'CCD area detector'
_diffrn_measurement_method 'phi and omega scans'
_diffrn_radiation_monochromator graphite
_diffrn_radiation_source 'fine-focus sealed tube'
_diffrn_radiation_type MoK\a
_diffrn_radiation_wavelength 0.71073
_diffrn_reflns_av_R_equivalents 0.0938
_diffrn_reflns_av_sigmaI/netI 0.1896
_diffrn_reflns_limit_h_max 17
_diffrn_reflns_limit_h_min -13
_diffrn_reflns_limit_k_max 15
_diffrn_reflns_limit_k_min -13
_diffrn_reflns_limit_l_max 19
_diffrn_reflns_limit_l_min -20
_diffrn_reflns_number 14252
_diffrn_reflns_theta_full 25.00
_diffrn_reflns_theta_max 28.30
_diffrn_reflns_theta_min 1.37
_exptl_absorpt_coefficient_mu 0.085
_exptl_absorpt_correction_type none
_exptl_crystal_colour white
_exptl_crystal_density_diffrn 1.238
_exptl_crystal_density_method 'not measured'
_exptl_crystal_description plate
_exptl_crystal_F_000 892
_exptl_crystal_size_max 0.40
_exptl_crystal_size_mid 0.10
_exptl_crystal_size_min 0.05
_refine_diff_density_max 0.185
_refine_diff_density_min -0.195
_refine_diff_density_rms 0.045
_refine_ls_abs_structure_details 'Flack H D (1983), Acta Cryst. A39, 876-881'
_refine_ls_abs_structure_Flack -0.1(12)
_refine_ls_extinction_method none
_refine_ls_goodness_of_fit_ref 0.691
_refine_ls_hydrogen_treatment constr
_refine_ls_matrix_type full
_refine_ls_number_parameters 559
_refine_ls_number_reflns 5497
_refine_ls_number_restraints 1
_refine_ls_restrained_S_all 0.691
_refine_ls_R_factor_all 0.1104
_refine_ls_R_factor_gt 0.0491
_refine_ls_shift/su_max 0.000
_refine_ls_shift/su_mean 0.000
_refine_ls_structure_factor_coef Fsqd
_refine_ls_weighting_details 'calc w=1/[\s^2^(Fo^2^)+(0.0000P)^2^+0.0000P] where P=(Fo^2^+2Fc^2^)/3'
_refine_ls_weighting_scheme calc
_refine_ls_wR_factor_gt 0.0609
_refine_ls_wR_factor_ref 0.0763
_reflns_number_gt 2831
_reflns_number_total 5497
_reflns_threshold_expression >2sigma(I)
_cod_data_source_file c3ob40463c.txt
_cod_data_source_block s3600n
_cod_depositor_comments
;
The following automatic conversions were performed:

'_symmetry_cell_setting' value 'Monoclinic' changed to 'monoclinic'
according to /home/saulius/struct/CIF-dictionaries/cif_core.dic
dictionary named 'cif_core.dic' version 2.4.2 from 2011-04-26.

Automatic conversion script
Id: cif_fix_values 1891 2012-01-12 08:04:46Z andrius 
;
_cod_original_sg_symbol_H-M P2(1)
_cod_database_code 7152921

loop_
_symmetry_equiv_pos_as_xyz
'x, y, z'
'-x, y+1/2, -z'

loop_
_atom_site_label
_atom_site_type_symbol
_atom_site_fract_x
_atom_site_fract_y
_atom_site_fract_z
_atom_site_U_iso_or_equiv
_atom_site_adp_type
_atom_site_occupancy
_atom_site_symmetry_multiplicity
_atom_site_calc_flag
_atom_site_refinement_flags
C1 C -0.1227(3) 0.7482(4) 0.2146(3) 0.0187(10) Uani 1 1 d .
C2 C -0.1975(3) 0.6643(4) 0.1791(3) 0.0283(12) Uani 1 1 d .
H2 H -0.1845 0.6113 0.1351 0.034 Uiso 1 1 calc R
C3 C -0.2903(3) 0.6585(4) 0.2080(3) 0.0341(13) Uani 1 1 d .
H3 H -0.3417 0.6028 0.1823 0.041 Uiso 1 1 calc R
C4 C -0.3095(3) 0.7317(4) 0.2731(3) 0.0331(13) Uani 1 1 d .
H4 H -0.3735 0.7266 0.2927 0.040 Uiso 1 1 calc R
C5 C -0.2345(3) 0.8135(4) 0.3102(3) 0.0283(12) Uani 1 1 d .
H5 H -0.2467 0.8646 0.3557 0.034 Uiso 1 1 calc R
C6 C -0.1425(3) 0.8202(4) 0.2808(3) 0.0243(11) Uani 1 1 d .
H6 H -0.0913 0.8761 0.3068 0.029 Uiso 1 1 calc R
C7 C -0.0251(3) 0.7601(4) 0.1771(3) 0.0248(11) Uani 1 1 d .
H7A H -0.0122 0.6863 0.1480 0.030 Uiso 1 1 calc R
H7B H -0.0360 0.8221 0.1310 0.030 Uiso 1 1 calc R
C8 C 0.1186(3) 0.6966(4) 0.2906(3) 0.0172(10) Uani 1 1 d .
C9 C 0.2596(3) 0.6553(3) 0.4205(3) 0.0171(10) Uani 1 1 d .
H9 H 0.3237 0.6984 0.4517 0.021 Uiso 1 1 calc R
C10 C 0.1995(3) 0.6229(3) 0.4916(3) 0.0210(11) Uani 1 1 d .
H10A H 0.2442 0.5734 0.5376 0.025 Uiso 1 1 calc R
H10B H 0.1366 0.5773 0.4636 0.025 Uiso 1 1 calc R
C11 C 0.1661(3) 0.7301(3) 0.5363(3) 0.0204(10) Uani 1 1 d .
C12 C 0.0640(3) 0.7682(4) 0.5159(3) 0.0303(12) Uani 1 1 d .
H12 H 0.0132 0.7270 0.4731 0.036 Uiso 1 1 calc R
C13 C 0.0340(4) 0.8672(4) 0.5574(3) 0.0340(13) Uani 1 1 d .
H13 H -0.0370 0.8921 0.5430 0.041 Uiso 1 1 calc R
C14 C 0.1055(4) 0.9280(4) 0.6182(3) 0.0309(12) Uani 1 1 d .
H14 H 0.0848 0.9947 0.6467 0.037 Uiso 1 1 calc R
C15 C 0.2084(4) 0.8918(4) 0.6378(3) 0.0383(14) Uani 1 1 d .
H15 H 0.2593 0.9347 0.6793 0.046 Uiso 1 1 calc R
C16 C 0.2379(4) 0.7937(4) 0.5978(3) 0.0333(12) Uani 1 1 d .
H16 H 0.3090 0.7692 0.6128 0.040 Uiso 1 1 calc R
C17 C 0.2976(3) 0.5481(4) 0.3754(3) 0.0165(10) Uani 1 1 d .
C18 C 0.3985(3) 0.4842(4) 0.2644(3) 0.0167(10) Uani 1 1 d .
C19 C 0.4274(3) 0.5383(3) 0.1816(3) 0.0222(11) Uani 1 1 d .
H19A H 0.3633 0.5580 0.1376 0.033 Uiso 1 1 calc R
H19B H 0.4687 0.4826 0.1551 0.033 Uiso 1 1 calc R
H19C H 0.4687 0.6090 0.1990 0.033 Uiso 1 1 calc R
C20 C 0.4967(3) 0.4384(4) 0.3291(3) 0.0257(11) Uani 1 1 d .
H20A H 0.5439 0.5034 0.3508 0.039 Uiso 1 1 calc R
H20B H 0.5326 0.3825 0.2977 0.039 Uiso 1 1 calc R
H20C H 0.4765 0.3999 0.3800 0.039 Uiso 1 1 calc R
C21 C 0.3255(3) 0.3815(4) 0.2299(3) 0.0183(10) Uani 1 1 d .
C22 C 0.1481(3) 0.3125(4) 0.1627(3) 0.0215(11) Uani 1 1 d .
C23 C 0.0379(3) 0.3570(3) 0.1603(3) 0.0307(13) Uani 1 1 d .
H23A H 0.0316 0.3776 0.2211 0.046 Uiso 1 1 calc R
H23B H -0.0131 0.2961 0.1365 0.046 Uiso 1 1 calc R
H23C H 0.0242 0.4258 0.1217 0.046 Uiso 1 1 calc R
C24 C 0.1624(3) 0.2829(4) 0.0696(3) 0.0310(12) Uani 1 1 d .
H24A H 0.1462 0.3513 0.0308 0.046 Uiso 1 1 calc R
H24B H 0.1151 0.2191 0.0450 0.046 Uiso 1 1 calc R
H24C H 0.2351 0.2590 0.0728 0.046 Uiso 1 1 calc R
C25 C 0.1669(3) 0.2035(4) 0.2238(3) 0.0183(10) Uani 1 1 d .
C26 C 0.1952(3) 0.1343(3) 0.3817(3) 0.0173(10) Uani 1 1 d .
C27 C 0.2255(3) 0.1919(3) 0.4743(2) 0.0245(11) Uani 1 1 d .
H27A H 0.2928 0.2320 0.4801 0.037 Uiso 1 1 calc R
H27B H 0.2317 0.1323 0.5210 0.037 Uiso 1 1 calc R
H27C H 0.1715 0.2483 0.4809 0.037 Uiso 1 1 calc R
C28 C 0.0906(3) 0.0694(4) 0.3703(3) 0.0253(11) Uani 1 1 d .
H28A H 0.0341 0.1253 0.3708 0.038 Uiso 1 1 calc R
H28B H 0.0944 0.0140 0.4197 0.038 Uiso 1 1 calc R
H28C H 0.0763 0.0273 0.3131 0.038 Uiso 1 1 calc R
C29 C 0.2824(3) 0.0468(4) 0.3777(3) 0.0156(10) Uani 1 1 d .
C30 C 0.4456(3) -0.0004(3) 0.3326(3) 0.0169(10) Uani 1 1 d .
C31 C 0.5155(3) 0.0594(4) 0.2771(3) 0.0226(11) Uani 1 1 d .
H31A H 0.4728 0.0823 0.2186 0.034 Uiso 1 1 calc R
H31B H 0.5704 0.0055 0.2683 0.034 Uiso 1 1 calc R
H31C H 0.5478 0.1287 0.3090 0.034 Uiso 1 1 calc R
C32 C 0.5112(3) -0.0374(4) 0.4237(3) 0.0260(11) Uani 1 1 d .
H32A H 0.5424 0.0315 0.4568 0.039 Uiso 1 1 calc R
H32B H 0.5669 -0.0902 0.4148 0.039 Uiso 1 1 calc R
H32C H 0.4663 -0.0773 0.4578 0.039 Uiso 1 1 calc R
C33 C 0.3962(3) -0.1066(4) 0.2776(3) 0.0181(10) Uani 1 1 d .
C34 C 0.2626(3) -0.1702(3) 0.1480(2) 0.0178(10) Uani 1 1 d .
H34A H 0.1918 -0.1899 0.1566 0.021 Uiso 1 1 calc R
H34B H 0.3051 -0.2422 0.1558 0.021 Uiso 1 1 calc R
C35 C 0.2541(3) -0.1239(4) 0.0531(3) 0.0212(11) Uani 1 1 d .
C36 C 0.3591(3) -0.0710(4) 0.0470(3) 0.0212(11) Uani 1 1 d .
C37 C 0.4497(3) -0.1371(4) 0.0669(3) 0.0259(12) Uani 1 1 d .
H37 H 0.4446 -0.2172 0.0808 0.031 Uiso 1 1 calc R
C38 C 0.5476(4) -0.0904(4) 0.0671(3) 0.0344(13) Uani 1 1 d .
H38 H 0.6084 -0.1380 0.0804 0.041 Uiso 1 1 calc R
C39 C 0.5556(4) 0.0265(5) 0.0477(3) 0.0391(14) Uani 1 1 d .
H39 H 0.6221 0.0600 0.0481 0.047 Uiso 1 1 calc R
C40 C 0.4662(4) 0.0941(4) 0.0277(3) 0.0418(14) Uani 1 1 d .
H40 H 0.4712 0.1742 0.0139 0.050 Uiso 1 1 calc R
C41 C 0.3695(4) 0.0457(4) 0.0277(3) 0.0310(12) Uani 1 1 d .
H41 H 0.3087 0.0935 0.0142 0.037 Uiso 1 1 calc R
C42 C 0.2205(3) -0.2217(4) -0.0159(3) 0.0194(10) Uani 1 1 d .
C43 C 0.2441(3) -0.2136(4) -0.0991(3) 0.0337(12) Uani 1 1 d .
H43 H 0.2838 -0.1492 -0.1122 0.040 Uiso 1 1 calc R
C44 C 0.2110(4) -0.2979(5) -0.1644(3) 0.0431(14) Uani 1 1 d .
H44 H 0.2278 -0.2911 -0.2217 0.052 Uiso 1 1 calc R
C45 C 0.1534(4) -0.3922(4) -0.1452(3) 0.0417(15) Uani 1 1 d .
H45 H 0.1314 -0.4509 -0.1890 0.050 Uiso 1 1 calc R
C46 C 0.1281(4) -0.4007(4) -0.0629(3) 0.0394(14) Uani 1 1 d .
H46 H 0.0871 -0.4640 -0.0501 0.047 Uiso 1 1 calc R
C47 C 0.1628(3) -0.3162(4) 0.0014(3) 0.0307(12) Uani 1 1 d .
H47 H 0.1465 -0.3235 0.0588 0.037 Uiso 1 1 calc R
N1 N 0.2006(2) 0.7337(3) 0.3532(2) 0.0149(8) Uani 1 1 d .
H1 H 0.2193 0.8072 0.3536 0.018 Uiso 1 1 calc R
N2 N 0.3458(2) 0.5714(3) 0.3077(2) 0.0157(8) Uani 1 1 d .
H2A H 0.3453 0.6436 0.2886 0.019 Uiso 1 1 calc R
N3 N 0.2227(2) 0.4040(3) 0.2030(2) 0.0176(8) Uani 1 1 d .
H3A H 0.1993 0.4745 0.2095 0.021 Uiso 1 1 calc R
N4 N 0.1875(2) 0.2245(3) 0.3127(2) 0.0166(8) Uani 1 1 d .
H4A H 0.1971 0.2972 0.3306 0.020 Uiso 1 1 calc R
N5 N 0.3627(2) 0.0806(3) 0.3422(2) 0.0172(8) Uani 1 1 d .
H5A H 0.3656 0.1531 0.3243 0.021 Uiso 1 1 calc R
N6 N 0.3101(2) -0.0862(3) 0.2148(2) 0.0182(9) Uani 1 1 d .
H6A H 0.2804 -0.0174 0.2140 0.022 Uiso 1 1 calc R
O1 O 0.0651(2) 0.7882(2) 0.24667(17) 0.0213(7) Uani 1 1 d .
O2 O 0.0950(2) 0.5951(2) 0.27274(18) 0.0224(7) Uani 1 1 d .
O3 O 0.2836(2) 0.4478(2) 0.40106(17) 0.0185(7) Uani 1 1 d .
O4 O 0.3623(2) 0.2840(2) 0.22155(17) 0.0202(7) Uani 1 1 d .
O5 O 0.1587(2) 0.1043(2) 0.19216(18) 0.0193(7) Uani 1 1 d .
O6 O 0.2804(2) -0.0508(2) 0.41115(18) 0.0221(7) Uani 1 1 d .
O7 O 0.4394(2) -0.2041(2) 0.28941(17) 0.0207(7) Uani 1 1 d .
O8 O 0.1706(2) -0.0394(3) 0.03198(18) 0.0277(8) Uani 1 1 d .
H8 H 0.1713 0.0029 0.0770 0.042 Uiso 1 1 calc R

loop_
_atom_site_aniso_label
_atom_site_aniso_U_11
_atom_site_aniso_U_22
_atom_site_aniso_U_33
_atom_site_aniso_U_23
_atom_site_aniso_U_13
_atom_site_aniso_U_12
C1 0.020(2) 0.020(3) 0.016(2) 0.0058(19) 0.0021(19) 0.004(2)
C2 0.021(3) 0.032(3) 0.030(3) -0.005(2) 0.003(2) 0.001(2)
C3 0.026(3) 0.036(3) 0.039(3) 0.000(3) 0.002(2) -0.003(2)
C4 0.015(3) 0.044(4) 0.039(3) 0.014(3) 0.005(2) 0.004(3)
C5 0.028(3) 0.028(3) 0.030(3) 0.008(2) 0.009(2) 0.008(2)
C6 0.016(2) 0.024(3) 0.030(3) 0.009(2) -0.001(2) -0.007(2)
C7 0.018(2) 0.037(3) 0.017(2) 0.008(2) -0.0013(19) 0.004(2)
C8 0.010(2) 0.026(3) 0.018(2) 0.000(2) 0.0091(18) 0.005(2)
C9 0.016(2) 0.017(2) 0.020(2) -0.003(2) 0.0072(19) -0.001(2)
C10 0.020(3) 0.020(3) 0.023(3) -0.003(2) 0.005(2) 0.004(2)
C11 0.028(3) 0.012(3) 0.024(3) 0.008(2) 0.012(2) 0.001(2)
C12 0.027(3) 0.026(3) 0.041(3) -0.001(2) 0.013(2) -0.009(2)
C13 0.024(3) 0.022(3) 0.061(4) 0.005(3) 0.019(3) 0.008(2)
C14 0.039(3) 0.023(3) 0.037(3) -0.003(2) 0.024(2) 0.006(3)
C15 0.046(3) 0.035(3) 0.032(3) -0.017(3) 0.007(3) 0.003(3)
C16 0.031(3) 0.038(3) 0.029(3) -0.004(3) 0.005(2) 0.013(3)
C17 0.015(2) 0.016(3) 0.015(2) -0.001(2) -0.0040(18) -0.001(2)
C18 0.016(2) 0.016(3) 0.019(3) -0.001(2) 0.0061(19) 0.006(2)
C19 0.022(3) 0.017(3) 0.030(3) 0.000(2) 0.011(2) 0.000(2)
C20 0.024(3) 0.023(3) 0.028(3) -0.007(2) 0.002(2) 0.009(2)
C21 0.023(3) 0.017(3) 0.015(2) 0.005(2) 0.0044(19) 0.002(2)
C22 0.025(3) 0.011(3) 0.023(3) -0.003(2) -0.009(2) -0.001(2)
C23 0.027(3) 0.010(3) 0.047(3) -0.006(2) -0.010(2) -0.001(2)
C24 0.052(3) 0.016(3) 0.020(3) 0.004(2) -0.003(2) -0.001(2)
C25 0.012(2) 0.019(3) 0.020(2) 0.004(2) -0.0030(18) 0.003(2)
C26 0.023(3) 0.016(3) 0.015(2) -0.001(2) 0.0069(19) -0.005(2)
C27 0.036(3) 0.014(3) 0.025(3) 0.003(2) 0.009(2) -0.002(2)
C28 0.024(3) 0.016(3) 0.036(3) -0.001(2) 0.007(2) -0.002(2)
C29 0.019(2) 0.014(2) 0.014(2) -0.0030(19) 0.0026(18) -0.004(2)
C30 0.015(2) 0.018(3) 0.017(2) -0.0028(19) 0.0024(19) -0.001(2)
C31 0.017(2) 0.021(3) 0.030(3) 0.002(2) 0.006(2) -0.001(2)
C32 0.027(3) 0.018(3) 0.030(3) -0.003(2) -0.001(2) 0.003(2)
C33 0.018(2) 0.020(3) 0.017(2) 0.001(2) 0.0045(19) -0.003(2)
C34 0.020(2) 0.017(2) 0.017(2) -0.0047(19) 0.0060(19) -0.002(2)
C35 0.018(2) 0.021(3) 0.024(3) -0.004(2) 0.002(2) 0.003(2)
C36 0.028(3) 0.017(3) 0.021(3) -0.003(2) 0.011(2) 0.001(2)
C37 0.027(3) 0.022(3) 0.030(3) 0.000(2) 0.009(2) -0.004(2)
C38 0.027(3) 0.041(3) 0.037(3) -0.005(3) 0.011(2) -0.005(3)
C39 0.041(3) 0.043(4) 0.037(3) -0.010(3) 0.016(3) -0.029(3)
C40 0.057(4) 0.024(3) 0.048(4) 0.006(3) 0.020(3) -0.011(3)
C41 0.044(3) 0.023(3) 0.027(3) 0.005(2) 0.009(2) -0.008(3)
C42 0.017(2) 0.019(3) 0.020(2) -0.001(2) -0.0003(19) 0.008(2)
C43 0.035(3) 0.036(3) 0.031(3) -0.009(3) 0.009(2) 0.004(3)
C44 0.053(4) 0.051(4) 0.026(3) -0.016(3) 0.008(3) 0.012(3)
C45 0.053(4) 0.023(3) 0.040(4) -0.017(3) -0.010(3) 0.006(3)
C46 0.055(4) 0.013(3) 0.040(3) 0.002(3) -0.013(3) 0.000(3)
C47 0.038(3) 0.029(3) 0.020(3) -0.002(2) -0.005(2) -0.002(3)
N1 0.0145(19) 0.0084(19) 0.022(2) 0.0043(16) 0.0055(15) -0.0027(16)
N2 0.021(2) 0.008(2) 0.018(2) 0.0047(16) 0.0054(16) 0.0023(16)
N3 0.019(2) 0.0073(19) 0.026(2) 0.0029(16) 0.0043(16) 0.0029(16)
N4 0.018(2) 0.009(2) 0.021(2) -0.0020(16) 0.0014(16) -0.0028(16)
N5 0.021(2) 0.007(2) 0.023(2) -0.0025(16) 0.0033(16) -0.0028(16)
N6 0.019(2) 0.016(2) 0.019(2) -0.0031(17) 0.0023(16) 0.0011(17)
O1 0.0181(16) 0.0159(17) 0.0294(17) 0.0038(15) 0.0040(13) 0.0008(14)
O2 0.0190(17) 0.0123(17) 0.034(2) -0.0049(14) 0.0024(14) -0.0039(14)
O3 0.0220(17) 0.0102(17) 0.0230(17) 0.0017(14) 0.0040(13) -0.0013(14)
O4 0.0228(17) 0.0108(17) 0.0287(18) 0.0027(15) 0.0091(13) 0.0070(14)
O5 0.0219(17) 0.0101(16) 0.0242(18) -0.0044(14) 0.0013(13) -0.0002(14)
O6 0.0335(19) 0.0106(17) 0.0220(17) 0.0007(14) 0.0054(14) -0.0061(15)
O7 0.0181(16) 0.0108(16) 0.0339(18) 0.0028(15) 0.0071(13) 0.0015(14)
O8 0.0328(18) 0.0219(19) 0.0245(19) -0.0077(15) -0.0024(15) 0.0099(16)

loop_
_atom_type_symbol
_atom_type_description
_atom_type_scat_dispersion_real
_atom_type_scat_dispersion_imag
_atom_type_scat_source
C C 0.0033 0.0016 'International Tables Vol C Tables 4.2.6.8 and 6.1.1.4'
H H 0.0000 0.0000 'International Tables Vol C Tables 4.2.6.8 and 6.1.1.4'
N N 0.0061 0.0033 'International Tables Vol C Tables 4.2.6.8 and 6.1.1.4'
O O 0.0106 0.0060 'International Tables Vol C Tables 4.2.6.8 and 6.1.1.4'

loop_
_geom_angle_atom_site_label_1
_geom_angle_atom_site_label_2
_geom_angle_atom_site_label_3
_geom_angle
C6 C1 C2 118.3(4)
C6 C1 C7 122.1(4)
C2 C1 C7 119.5(4)
C3 C2 C1 120.0(4)
C3 C2 H2 120.0
C1 C2 H2 120.0
C4 C3 C2 121.1(5)
C4 C3 H3 119.5
C2 C3 H3 119.5
C3 C4 C5 119.3(4)
C3 C4 H4 120.3
C5 C4 H4 120.3
C6 C5 C4 119.6(4)
C6 C5 H5 120.2
C4 C5 H5 120.2
C1 C6 C5 121.6(4)
C1 C6 H6 119.2
C5 C6 H6 119.2
O1 C7 C1 111.3(3)
O1 C7 H7A 109.4
C1 C7 H7A 109.4
O1 C7 H7B 109.4
C1 C7 H7B 109.4
H7A C7 H7B 108.0
O2 C8 N1 125.8(4)
O2 C8 O1 123.5(4)
N1 C8 O1 110.6(4)
N1 C9 C10 112.3(3)
N1 C9 C17 110.6(3)
C10 C9 C17 112.9(3)
N1 C9 H9 106.9
C10 C9 H9 106.9
C17 C9 H9 106.9
C9 C10 C11 111.5(3)
C9 C10 H10A 109.3
C11 C10 H10A 109.3
C9 C10 H10B 109.3
C11 C10 H10B 109.3
H10A C10 H10B 108.0
C12 C11 C16 117.9(4)
C12 C11 C10 121.1(4)
C16 C11 C10 121.0(4)
C11 C12 C13 120.7(4)
C11 C12 H12 119.7
C13 C12 H12 119.7
C14 C13 C12 120.6(4)
C14 C13 H13 119.7
C12 C13 H13 119.7
C13 C14 C15 119.2(4)
C13 C14 H14 120.4
C15 C14 H14 120.4
C16 C15 C14 120.4(5)
C16 C15 H15 119.8
C14 C15 H15 119.8
C15 C16 C11 121.3(4)
C15 C16 H16 119.3
C11 C16 H16 119.3
O3 C17 N2 123.3(4)
O3 C17 C9 121.0(4)
N2 C17 C9 115.6(4)
N2 C18 C19 108.8(3)
N2 C18 C20 110.9(3)
C19 C18 C20 110.5(3)
N2 C18 C21 111.4(3)
C19 C18 C21 106.0(3)
C20 C18 C21 109.1(3)
C18 C19 H19A 109.5
C18 C19 H19B 109.5
H19A C19 H19B 109.5
C18 C19 H19C 109.5
H19A C19 H19C 109.5
H19B C19 H19C 109.5
C18 C20 H20A 109.5
C18 C20 H20B 109.5
H20A C20 H20B 109.5
C18 C20 H20C 109.5
H20A C20 H20C 109.5
H20B C20 H20C 109.5
O4 C21 N3 121.9(4)
O4 C21 C18 120.3(4)
N3 C21 C18 117.6(4)
N3 C22 C24 110.4(4)
N3 C22 C23 107.9(3)
C24 C22 C23 111.3(3)
N3 C22 C25 108.8(3)
C24 C22 C25 110.4(4)
C23 C22 C25 108.1(4)
C22 C23 H23A 109.5
C22 C23 H23B 109.5
H23A C23 H23B 109.5
C22 C23 H23C 109.5
H23A C23 H23C 109.5
H23B C23 H23C 109.5
C22 C24 H24A 109.5
C22 C24 H24B 109.5
H24A C24 H24B 109.5
C22 C24 H24C 109.5
H24A C24 H24C 109.5
H24B C24 H24C 109.5
O5 C25 N4 122.8(4)
O5 C25 C22 121.5(4)
N4 C25 C22 115.6(4)
N4 C26 C28 110.1(3)
N4 C26 C29 111.8(3)
C28 C26 C29 109.2(3)
N4 C26 C27 108.7(3)
C28 C26 C27 111.1(3)
C29 C26 C27 105.9(3)
C26 C27 H27A 109.5
C26 C27 H27B 109.5
H27A C27 H27B 109.5
C26 C27 H27C 109.5
H27A C27 H27C 109.5
H27B C27 H27C 109.5
C26 C28 H28A 109.5
C26 C28 H28B 109.5
H28A C28 H28B 109.5
C26 C28 H28C 109.5
H28A C28 H28C 109.5
H28B C28 H28C 109.5
O6 C29 N5 121.3(4)
O6 C29 C26 119.8(4)
N5 C29 C26 118.8(4)
N5 C30 C32 111.6(3)
N5 C30 C31 108.2(3)
C32 C30 C31 110.1(3)
N5 C30 C33 109.2(3)
C32 C30 C33 111.2(3)
C31 C30 C33 106.4(3)
C30 C31 H31A 109.5
C30 C31 H31B 109.5
H31A C31 H31B 109.5
C30 C31 H31C 109.5
H31A C31 H31C 109.5
H31B C31 H31C 109.5
C30 C32 H32A 109.5
C30 C32 H32B 109.5
H32A C32 H32B 109.5
C30 C32 H32C 109.5
H32A C32 H32C 109.5
H32B C32 H32C 109.5
O7 C33 N6 123.2(4)
O7 C33 C30 120.6(3)
N6 C33 C30 116.1(4)
N6 C34 C35 111.7(3)
N6 C34 H34A 109.3
C35 C34 H34A 109.3
N6 C34 H34B 109.3
C35 C34 H34B 109.3
H34A C34 H34B 107.9
O8 C35 C34 110.0(3)
O8 C35 C36 111.4(3)
C34 C35 C36 108.5(3)
O8 C35 C42 104.4(3)
C34 C35 C42 110.3(3)
C36 C35 C42 112.2(4)
C37 C36 C41 117.4(4)
C37 C36 C35 120.4(4)
C41 C36 C35 122.0(4)
C36 C37 C38 122.2(4)
C36 C37 H37 118.9
C38 C37 H37 118.9
C37 C38 C39 119.2(5)
C37 C38 H38 120.4
C39 C38 H38 120.4
C40 C39 C38 119.6(5)
C40 C39 H39 120.2
C38 C39 H39 120.2
C39 C40 C41 120.3(5)
C39 C40 H40 119.9
C41 C40 H40 119.9
C40 C41 C36 121.4(5)
C40 C41 H41 119.3
C36 C41 H41 119.3
C43 C42 C47 118.2(4)
C43 C42 C35 119.7(4)
C47 C42 C35 122.1(4)
C42 C43 C44 121.2(5)
C42 C43 H43 119.4
C44 C43 H43 119.4
C43 C44 C45 119.4(5)
C43 C44 H44 120.3
C45 C44 H44 120.3
C46 C45 C44 120.0(5)
C46 C45 H45 120.0
C44 C45 H45 120.0
C45 C46 C47 119.6(5)
C45 C46 H46 120.2
C47 C46 H46 120.2
C42 C47 C46 121.6(5)
C42 C47 H47 119.2
C46 C47 H47 119.2
C8 N1 C9 121.7(3)
C8 N1 H1 119.1
C9 N1 H1 119.1
C17 N2 C18 124.0(3)
C17 N2 H2A 118.0
C18 N2 H2A 118.0
C21 N3 C22 121.2(3)
C21 N3 H3A 119.4
C22 N3 H3A 119.4
C25 N4 C26 124.4(4)
C25 N4 H4A 117.8
C26 N4 H4A 117.8
C29 N5 C30 121.3(3)
C29 N5 H5A 119.3
C30 N5 H5A 119.3
C33 N6 C34 123.9(4)
C33 N6 H6A 118.1
C34 N6 H6A 118.1
C8 O1 C7 116.2(3)
C35 O8 H8 109.5

loop_
_geom_bond_atom_site_label_1
_geom_bond_atom_site_label_2
_geom_bond_distance
C1 C6 1.374(5)
C1 C2 1.395(5)
C1 C7 1.514(5)
C2 C3 1.380(5)
C2 H2 0.9500
C3 C4 1.365(6)
C3 H3 0.9500
C4 C5 1.387(5)
C4 H4 0.9500
C5 C6 1.375(5)
C5 H5 0.9500
C6 H6 0.9500
C7 O1 1.441(4)
C7 H7A 0.9900
C7 H7B 0.9900
C8 O2 1.223(5)
C8 N1 1.342(4)
C8 O1 1.357(4)
C9 N1 1.455(4)
C9 C10 1.520(5)
C9 C17 1.545(5)
C9 H9 1.0000
C10 C11 1.518(5)
C10 H10A 0.9900
C10 H10B 0.9900
C11 C12 1.376(5)
C11 C16 1.383(5)
C12 C13 1.400(5)
C12 H12 0.9500
C13 C14 1.358(6)
C13 H13 0.9500
C14 C15 1.377(6)
C14 H14 0.9500
C15 C16 1.377(6)
C15 H15 0.9500
C16 H16 0.9500
C17 O3 1.245(4)
C17 N2 1.350(5)
C18 N2 1.453(4)
C18 C19 1.529(5)
C18 C20 1.533(5)
C18 C21 1.537(5)
C19 H19A 0.9800
C19 H19B 0.9800
C19 H19C 0.9800
C20 H20A 0.9800
C20 H20B 0.9800
C20 H20C 0.9800
C21 O4 1.237(4)
C21 N3 1.342(5)
C22 N3 1.474(5)
C22 C24 1.512(5)
C22 C23 1.522(5)
C22 C25 1.550(5)
C23 H23A 0.9800
C23 H23B 0.9800
C23 H23C 0.9800
C24 H24A 0.9800
C24 H24B 0.9800
C24 H24C 0.9800
C25 O5 1.234(5)
C25 N4 1.348(5)
C26 N4 1.466(5)
C26 C28 1.534(5)
C26 C29 1.531(5)
C26 C27 1.534(5)
C27 H27A 0.9800
C27 H27B 0.9800
C27 H27C 0.9800
C28 H28A 0.9800
C28 H28B 0.9800
C28 H28C 0.9800
C29 O6 1.236(4)
C29 N5 1.340(5)
C30 N5 1.460(5)
C30 C32 1.528(5)
C30 C31 1.537(5)
C30 C33 1.542(5)
C31 H31A 0.9800
C31 H31B 0.9800
C31 H31C 0.9800
C32 H32A 0.9800
C32 H32B 0.9800
C32 H32C 0.9800
C33 O7 1.250(4)
C33 N6 1.331(5)
C34 N6 1.444(4)
C34 C35 1.525(5)
C34 H34A 0.9900
C34 H34B 0.9900
C35 O8 1.444(4)
C35 C36 1.522(6)
C35 C42 1.538(5)
C36 C37 1.384(5)
C36 C41 1.387(5)
C37 C38 1.387(6)
C37 H37 0.9500
C38 C39 1.386(6)
C38 H38 0.9500
C39 C40 1.381(6)
C39 H39 0.9500
C40 C41 1.381(6)
C40 H40 0.9500
C41 H41 0.9500
C42 C43 1.375(5)
C42 C47 1.381(6)
C43 C44 1.391(6)
C43 H43 0.9500
C44 C45 1.388(6)
C44 H44 0.9500
C45 C46 1.370(6)
C45 H45 0.9500
C46 C47 1.386(6)
C46 H46 0.9500
C47 H47 0.9500
N1 H1 0.8800
N2 H2A 0.8800
N3 H3A 0.8800
N4 H4A 0.8800
N5 H5A 0.8800
N6 H6A 0.8800
O8 H8 0.8400

loop_
_geom_hbond_atom_site_label_D
_geom_hbond_atom_site_label_H
_geom_hbond_atom_site_label_A
_geom_hbond_distance_DH
_geom_hbond_distance_HA
_geom_hbond_distance_DA
_geom_hbond_angle_DHA
_geom_hbond_site_symmetry_A
N1 H1 O6 0.88 1.94 2.758(4) 153.8 1_565
N2 H2A O7 0.88 2.14 2.896(4) 143.9 1_565
N3 H3A O2 0.88 2.30 3.086(4) 148.8 .
N4 H4A O3 0.88 2.21 3.041(4) 156.4 .
N5 H5A O4 0.88 2.17 2.976(4) 152.4 .
N6 H6A O5 0.88 2.09 2.921(4) 157.2 .
O8 H8 O5 0.84 2.15 2.984(4) 174.6 .

loop_
_geom_torsion_atom_site_label_1
_geom_torsion_atom_site_label_2
_geom_torsion_atom_site_label_3
_geom_torsion_atom_site_label_4
_geom_torsion
C6 C1 C2 C3 2.6(6)
C7 C1 C2 C3 -175.1(4)
C1 C2 C3 C4 -1.9(7)
C2 C3 C4 C5 0.4(7)
C3 C4 C5 C6 0.3(6)
C2 C1 C6 C5 -1.9(6)
C7 C1 C6 C5 175.7(4)
C4 C5 C6 C1 0.5(6)
C6 C1 C7 O1 38.7(5)
C2 C1 C7 O1 -143.7(4)
N1 C9 C10 C11 -55.8(4)
C17 C9 C10 C11 178.4(3)
C9 C10 C11 C12 104.4(4)
C9 C10 C11 C16 -74.5(5)
C16 C11 C12 C13 -1.0(6)
C10 C11 C12 C13 180.0(4)
C11 C12 C13 C14 0.6(7)
C12 C13 C14 C15 0.6(7)
C13 C14 C15 C16 -1.3(7)
C14 C15 C16 C11 0.9(8)
C12 C11 C16 C15 0.3(7)
C10 C11 C16 C15 179.3(4)
N1 C9 C17 O3 -130.7(4)
C10 C9 C17 O3 -3.9(5)
N1 C9 C17 N2 49.2(4)
C10 C9 C17 N2 176.0(3)
N2 C18 C21 O4 -153.7(4)
C19 C18 C21 O4 88.1(4)
C20 C18 C21 O4 -30.9(5)
N2 C18 C21 N3 31.5(5)
C19 C18 C21 N3 -86.8(4)
C20 C18 C21 N3 154.3(3)
N3 C22 C25 O5 -143.3(4)
C24 C22 C25 O5 -22.1(5)
C23 C22 C25 O5 99.8(4)
N3 C22 C25 N4 39.6(5)
C24 C22 C25 N4 160.9(3)
C23 C22 C25 N4 -77.3(4)
N4 C26 C29 O6 -158.7(3)
C28 C26 C29 O6 -36.7(5)
C27 C26 C29 O6 83.1(4)
N4 C26 C29 N5 25.0(5)
C28 C26 C29 N5 147.0(4)
C27 C26 C29 N5 -93.2(4)
N5 C30 C33 O7 -151.1(4)
C32 C30 C33 O7 -27.6(5)
C31 C30 C33 O7 92.3(4)
N5 C30 C33 N6 32.6(5)
C32 C30 C33 N6 156.1(4)
C31 C30 C33 N6 -84.0(4)
N6 C34 C35 O8 -74.7(4)
N6 C34 C35 C36 47.4(4)
N6 C34 C35 C42 170.6(3)
O8 C35 C36 C37 178.4(4)
C34 C35 C36 C37 57.2(5)
C42 C35 C36 C37 -64.8(5)
O8 C35 C36 C41 2.9(6)
C34 C35 C36 C41 -118.3(4)
C42 C35 C36 C41 119.6(4)
C41 C36 C37 C38 -0.5(6)
C35 C36 C37 C38 -176.3(4)
C36 C37 C38 C39 0.6(7)
C37 C38 C39 C40 -0.6(7)
C38 C39 C40 C41 0.5(7)
C39 C40 C41 C36 -0.4(7)
C37 C36 C41 C40 0.4(7)
C35 C36 C41 C40 176.1(4)
O8 C35 C42 C43 85.6(5)
C34 C35 C42 C43 -156.3(4)
C36 C35 C42 C43 -35.2(5)
O8 C35 C42 C47 -91.5(4)
C34 C35 C42 C47 26.6(5)
C36 C35 C42 C47 147.6(4)
C47 C42 C43 C44 0.0(6)
C35 C42 C43 C44 -177.2(4)
C42 C43 C44 C45 -0.2(7)
C43 C44 C45 C46 1.0(7)
C44 C45 C46 C47 -1.6(7)
C43 C42 C47 C46 -0.7(6)
C35 C42 C47 C46 176.5(4)
C45 C46 C47 C42 1.5(7)
O2 C8 N1 C9 -12.9(6)
O1 C8 N1 C9 168.7(3)
C10 C9 N1 C8 -73.4(5)
C17 C9 N1 C8 53.8(5)
O3 C17 N2 C18 -8.1(6)
C9 C17 N2 C18 172.0(3)
C19 C18 N2 C17 170.7(3)
C20 C18 N2 C17 -67.6(5)
C21 C18 N2 C17 54.2(5)
O4 C21 N3 C22 0.6(6)
C18 C21 N3 C22 175.3(3)
C24 C22 N3 C21 -71.4(5)
C23 C22 N3 C21 166.8(4)
C25 C22 N3 C21 49.8(5)
O5 C25 N4 C26 -4.6(6)
C22 C25 N4 C26 172.4(3)
C28 C26 N4 C25 -61.2(5)
C29 C26 N4 C25 60.4(5)
C27 C26 N4 C25 176.9(3)
O6 C29 N5 C30 6.8(6)
C26 C29 N5 C30 -177.0(3)
C32 C30 N5 C29 -67.3(5)
C31 C30 N5 C29 171.4(3)
C33 C30 N5 C29 56.0(5)
O7 C33 N6 C34 -6.2(6)
C30 C33 N6 C34 170.0(4)
C35 C34 N6 C33 -122.6(4)
O2 C8 O1 C7 1.3(5)
N1 C8 O1 C7 179.8(3)
C1 C7 O1 C8 87.8(4)
